data_2222347
loop_
_publ_author_name
'Liu, Wei-Sheng'
'Wei, Rui-Ping'
'Tang, Xiao-Liang'
'Wang, Wen-Hua'
'Ju, Zheng-Hua'

_publ_section_title
;
 4-(Hydroxymethyl)phenol
;
_journal_coeditor_code HK2691
_journal_issue 7
_journal_name_full 'Acta Crystallographica Section E'
_journal_page_first o1689
_journal_paper_doi 10.1107/S1600536809022466
_journal_volume 65
_journal_year 2009
_chemical_formula_iupac 'C7 H8 O2'
_chemical_formula_moiety 'C7 H8 O2'
_chemical_formula_sum 'C7 H8 O2'
_chemical_formula_weight 124.13
_chemical_name_systematic
;
4-(Hydroxymethyl)phenol
;
_space_group_IT_number 33
_symmetry_cell_setting orthorhombic
_symmetry_space_group_name_Hall 'P 2c -2n'
_symmetry_space_group_name_H-M 'P n a 21'
_atom_sites_solution_hydrogens geom
_atom_sites_solution_primary direct
_atom_sites_solution_secondary difmap
_audit_creation_method SHELXL-97
_cell_angle_alpha 90.00
_cell_angle_beta 90.00
_cell_angle_gamma 90.00
_cell_formula_units_Z 4
_cell_length_a 9.524(3)
_cell_length_b 11.006(4)
_cell_length_c 5.942(2)
_cell_measurement_reflns_used 1897
_cell_measurement_temperature 298(2)
_cell_measurement_theta_max 27.858
_cell_measurement_theta_min 2.829
_cell_volume 622.8(4)
_computing_cell_refinement 'SAINT (Bruker, 2000)'
_computing_data_collection 'SMART (Bruker, 2000)'
_computing_data_reduction 'SAINT (Bruker, 2000)'
_computing_molecular_graphics 'SHELXTL (Sheldrick, 2008) and PLATON (Spek, 2009)'
_computing_publication_material 'SHELXTL (Sheldrick, 2008) and PLATON (Spek, 2009)'
_computing_structure_refinement 'SHELXL97 (Sheldrick, 2008)'
_computing_structure_solution 'SHELXS97 (Sheldrick, 2008)'
_diffrn_ambient_temperature 298(2)
_diffrn_measured_fraction_theta_full 0.996
_diffrn_measured_fraction_theta_max 0.996
_diffrn_measurement_device_type 'Bruker SMART CCD area-detector'
_diffrn_measurement_method '\f and \w'
_diffrn_radiation_monochromator graphite
_diffrn_radiation_source 'fine-focus sealed tube'
_diffrn_radiation_type MoK\a
_diffrn_radiation_wavelength 0.71073
_diffrn_reflns_av_R_equivalents 0.0358
_diffrn_reflns_av_sigmaI/netI 0.0340
_diffrn_reflns_limit_h_max 8
_diffrn_reflns_limit_h_min -12
_diffrn_reflns_limit_k_max 14
_diffrn_reflns_limit_k_min -14
_diffrn_reflns_limit_l_max 7
_diffrn_reflns_limit_l_min -7
_diffrn_reflns_number 3751
_diffrn_reflns_theta_full 27.79
_diffrn_reflns_theta_max 27.79
_diffrn_reflns_theta_min 2.83
_exptl_absorpt_coefficient_mu 0.097
_exptl_absorpt_correction_T_max 0.9488
_exptl_absorpt_correction_T_min 0.9398
_exptl_absorpt_correction_type multi-scan
_exptl_absorpt_process_details '(SADABS; Sheldrick, 1996)'
_exptl_crystal_colour colorless
_exptl_crystal_density_diffrn 1.324
_exptl_crystal_density_method 'not measured'
_exptl_crystal_description block
_exptl_crystal_F_000 264
_exptl_crystal_size_max 0.65
_exptl_crystal_size_mid 0.62
_exptl_crystal_size_min 0.55
_refine_diff_density_max 0.150
_refine_diff_density_min -0.165
_refine_ls_extinction_method none
_refine_ls_goodness_of_fit_ref 1.003
_refine_ls_hydrogen_treatment constr
_refine_ls_matrix_type full
_refine_ls_number_parameters 84
_refine_ls_number_reflns 1414
_refine_ls_number_restraints 1
_refine_ls_restrained_S_all 1.003
_refine_ls_R_factor_all 0.0439
_refine_ls_R_factor_gt 0.0352
_refine_ls_shift/su_max 0.000
_refine_ls_shift/su_mean 0.000
_refine_ls_structure_factor_coef Fsqd
_refine_ls_weighting_details 'calc w=1/[\s^2^(Fo^2^)+(0.0125P)^2^+0.2042P] where P=(Fo^2^+2Fc^2^)/3'
_refine_ls_weighting_scheme calc
_refine_ls_wR_factor_gt 0.0716
_refine_ls_wR_factor_ref 0.0763
_reflns_number_gt 1200
_reflns_number_total 1414
_reflns_threshold_expression I>2\s(I)
_cod_data_source_file hk2691.cif
_cod_data_source_block I
_cod_original_cell_volume 622.9(4)
_cod_database_code 2222347
_cod_database_fobs_code 2222347

loop_
_symmetry_equiv_pos_as_xyz
'x, y, z'
'-x, -y, z+1/2'
'x+1/2, -y+1/2, z'
'-x+1/2, y+1/2, z+1/2'

loop_
_atom_site_type_symbol
_atom_site_label
_atom_site_fract_x
_atom_site_fract_y
_atom_site_fract_z
_atom_site_U_iso_or_equiv
_atom_site_adp_type
_atom_site_calc_flag
_atom_site_refinement_flags
_atom_site_occupancy
_atom_site_disorder_assembly
_atom_site_disorder_group
O O1 0.65915(14) 0.47478(11) 0.5585(2) 0.0477(3) Uani d . 1 . .
H H1 0.6206 0.5344 0.5036 0.072 Uiso calc R 1 . .
O O2 0.99603(14) 0.15137(10) -0.1224(3) 0.0470(3) Uani d . 1 . .
H H2 1.0542 0.1183 -0.2037 0.071 Uiso calc R 1 . .
C C1 1.05125(18) 0.26412(15) -0.0417(3) 0.0422(4) Uani d . 1 . .
H H1A 1.0696 0.3180 -0.1675 0.051 Uiso calc R 1 . .
H H1B 1.1391 0.2500 0.0366 0.051 Uiso calc R 1 . .
C C2 0.94754(17) 0.32168(14) 0.1149(3) 0.0351(4) Uani d . 1 . .
C C3 0.87551(17) 0.42678(14) 0.0552(3) 0.0367(4) Uani d . 1 . .
H H3 0.8929 0.4626 -0.0838 0.044 Uiso calc R 1 . .
C C4 0.77818(18) 0.47925(15) 0.1993(3) 0.0356(4) Uani d . 1 . .
H H4 0.7304 0.5492 0.1563 0.043 Uiso calc R 1 . .
C C5 0.75251(16) 0.42727(13) 0.4065(3) 0.0349(4) Uani d . 1 . .
C C6 0.82324(18) 0.32200(15) 0.4694(3) 0.0406(4) Uani d . 1 . .
H H6 0.8058 0.2864 0.6086 0.049 Uiso calc R 1 . .
C C7 0.91947(18) 0.27084(15) 0.3239(3) 0.0411(4) Uani d . 1 . .
H H7 0.9666 0.2006 0.3668 0.049 Uiso calc R 1 . .

loop_
_atom_site_aniso_label
_atom_site_aniso_U_11
_atom_site_aniso_U_22
_atom_site_aniso_U_33
_atom_site_aniso_U_12
_atom_site_aniso_U_13
_atom_site_aniso_U_23
O1 0.0571(8) 0.0424(7) 0.0437(8) 0.0143(6) 0.0121(7) 0.0079(6)
O2 0.0487(7) 0.0391(6) 0.0532(8) -0.0069(6) 0.0148(6) -0.0085(6)
C1 0.0361(9) 0.0379(8) 0.0526(11) -0.0041(7) 0.0067(8) -0.0032(9)
C2 0.0326(8) 0.0322(8) 0.0404(10) -0.0045(7) -0.0004(7) -0.0027(7)
C3 0.0432(9) 0.0326(8) 0.0345(9) -0.0051(7) 0.0014(8) 0.0037(8)
C4 0.0412(9) 0.0277(7) 0.0381(10) 0.0003(7) -0.0028(8) 0.0030(7)
C5 0.0365(8) 0.0308(7) 0.0374(9) 0.0000(6) -0.0008(7) -0.0008(7)
C6 0.0475(10) 0.0382(9) 0.0362(9) 0.0035(8) 0.0012(8) 0.0088(7)
C7 0.0425(9) 0.0353(8) 0.0454(10) 0.0079(7) -0.0023(8) 0.0035(8)

loop_
_atom_type_symbol
_atom_type_description
_atom_type_scat_dispersion_real
_atom_type_scat_dispersion_imag
_atom_type_scat_source
C C 0.0033 0.0016 'International Tables Vol C Tables 4.2.6.8 and 6.1.1.4'
H H 0.0000 0.0000 'International Tables Vol C Tables 4.2.6.8 and 6.1.1.4'
O O 0.0106 0.0060 'International Tables Vol C Tables 4.2.6.8 and 6.1.1.4'

loop_
_geom_angle_atom_site_label_1
_geom_angle_atom_site_label_2
_geom_angle_atom_site_label_3
_geom_angle_site_symmetry_1
_geom_angle_site_symmetry_3
_geom_angle
_geom_angle_publ_flag
C5 O1 H1 . . 109.5 ?
C1 O2 H2 . . 109.5 ?
O2 C1 C2 . . 109.44(13) ?
O2 C1 H1A . . 109.8 ?
C2 C1 H1A . . 109.8 ?
O2 C1 H1B . . 109.8 ?
C2 C1 H1B . . 109.8 ?
H1A C1 H1B . . 108.2 ?
C7 C2 C3 . . 117.92(16) ?
C7 C2 C1 . . 120.83(15) ?
C3 C2 C1 . . 121.25(16) ?
C4 C3 C2 . . 121.22(17) ?
C4 C3 H3 . . 119.4 ?
C2 C3 H3 . . 119.4 ?
C5 C4 C3 . . 119.76(15) ?
C5 C4 H4 . . 120.1 ?
C3 C4 H4 . . 120.1 ?
O1 C5 C4 . . 123.00(14) ?
O1 C5 C6 . . 117.03(16) ?
C4 C5 C6 . . 119.96(16) ?
C7 C6 C5 . . 119.52(17) ?
C7 C6 H6 . . 120.2 ?
C5 C6 H6 . . 120.2 ?
C6 C7 C2 . . 121.61(16) ?
C6 C7 H7 . . 119.2 ?
C2 C7 H7 . . 119.2 ?

loop_
_geom_bond_atom_site_label_1
_geom_bond_atom_site_label_2
_geom_bond_site_symmetry_2
_geom_bond_distance
_geom_bond_publ_flag
O1 H1 . 0.8200 ?
O2 H2 . 0.8200 ?
C1 O2 . 1.430(2) ?
C1 C2 . 1.498(2) ?
C1 H1A . 0.9700 ?
C1 H1B . 0.9700 ?
C2 C7 . 1.388(3) ?
C2 C3 . 1.391(2) ?
C3 C4 . 1.388(2) ?
C3 H3 . 0.9300 ?
C4 C5 . 1.380(2) ?
C4 H4 . 0.9300 ?
C5 O1 . 1.371(2) ?
C5 C6 . 1.391(2) ?
C6 C7 . 1.380(3) ?
C6 H6 . 0.9300 ?
C7 H7 . 0.9300 ?

loop_
_geom_hbond_atom_site_label_D
_geom_hbond_atom_site_label_H
_geom_hbond_atom_site_label_A
_geom_hbond_site_symmetry_A
_geom_hbond_distance_DH
_geom_hbond_distance_HA
_geom_hbond_distance_DA
_geom_hbond_angle_DHA
_geom_hbond_publ_flag
O1 H1 O2 4_655 0.82 1.86 2.668(3) 169 yes
O2 H2 O1 3_554 0.82 2.01 2.817(3) 167 yes
C1 H1B Cg1 4_555 0.97 2.77 3.694(3) 159 yes

loop_
_geom_torsion_atom_site_label_1
_geom_torsion_atom_site_label_2
_geom_torsion_atom_site_label_3
_geom_torsion_atom_site_label_4
_geom_torsion_site_symmetry_1
_geom_torsion_site_symmetry_2
_geom_torsion_site_symmetry_3
_geom_torsion_site_symmetry_4
_geom_torsion
_geom_torsion_publ_flag
O2 C1 C2 C7 . . . . 68.9(2) ?
O2 C1 C2 C3 . . . . -110.49(18) ?
C7 C2 C3 C4 . . . . -0.2(2) ?
C1 C2 C3 C4 . . . . 179.21(16) ?
C2 C3 C4 C5 . . . . 0.5(2) ?
C3 C4 C5 O1 . . . . 179.21(15) ?
C3 C4 C5 C6 . . . . -0.6(2) ?
O1 C5 C6 C7 . . . . -179.38(16) ?
C4 C5 C6 C7 . . . . 0.4(3) ?
C5 C6 C7 C2 . . . . -0.2(3) ?
C3 C2 C7 C6 . . . . 0.1(3) ?
C1 C2 C7 C6 . . . . -179.37(16) ?

loop_
_cod_related_entry_id
_cod_related_entry_database
_cod_related_entry_code
1 ChemSpider 122
